data_4067325
loop_
_publ_author_name
'Izod, Keith'
'Stewart, John'
'Clegg, William'
'Harrington, Ross W.'

_publ_section_title
;
 Synthesis, Structures, and Dynamic Behavior of Intramolecularly
 Base-Stabilized Diphosphatetrylenes Containing a Five-Membered Chelate
 Ring
;
_journal_issue 1
_journal_name_full Organometallics
_journal_page_first 108
_journal_paper_doi 10.1021/om900854m
_journal_volume 29
_journal_year 2010
_chemical_formula_moiety 'C30 H58 Ge N2 P2 Si4'
_chemical_formula_sum 'C30 H58 Ge N2 P2 Si4'
_chemical_formula_weight 693.67
_chemical_name_systematic
;
 ?
;
_space_group_IT_number 2
_symmetry_cell_setting triclinic
_symmetry_space_group_name_Hall '-P 1'
_symmetry_space_group_name_H-M 'P -1'
_atom_sites_solution_hydrogens geom
_atom_sites_solution_primary direct
_atom_sites_solution_secondary difmap
_audit_creation_method SHELXL-97
_cell_angle_alpha 95.525(2)
_cell_angle_beta 108.821(2)
_cell_angle_gamma 105.651(2)
_cell_formula_units_Z 2
_cell_length_a 10.0421(8)
_cell_length_b 13.8295(11)
_cell_length_c 15.5082(12)
_cell_measurement_reflns_used 13666
_cell_measurement_temperature 150(2)
_cell_measurement_theta_max 29.26
_cell_measurement_theta_min 2.30
_cell_volume 1922.9(3)
_computing_cell_refinement 'Bruker SAINT'
_computing_data_collection 'Bruker SMART'
_computing_data_reduction 'Bruker SAINT'
_computing_molecular_graphics 'Bruker SHELXTL'
_computing_publication_material 'Bruker SHELXTL and local programs'
_computing_structure_refinement 'Bruker SHELXTL'
_computing_structure_solution 'Bruker SHELXTL'
_diffrn_ambient_temperature 150(2)
_diffrn_measured_fraction_theta_full 0.997
_diffrn_measured_fraction_theta_max 0.997
_diffrn_measurement_device_type 'Bruker SMART 1K CCD diffractometer'
_diffrn_measurement_method 'thin-slice \w scans'
_diffrn_radiation_monochromator graphite
_diffrn_radiation_source 'sealed tube'
_diffrn_radiation_type MoK\a
_diffrn_radiation_wavelength 0.71073
_diffrn_reflns_av_R_equivalents 0.0316
_diffrn_reflns_av_sigmaI/netI 0.0446
_diffrn_reflns_limit_h_max 10
_diffrn_reflns_limit_h_min -10
_diffrn_reflns_limit_k_max 14
_diffrn_reflns_limit_k_min -14
_diffrn_reflns_limit_l_max 16
_diffrn_reflns_limit_l_min -16
_diffrn_reflns_number 11226
_diffrn_reflns_theta_full 22.50
_diffrn_reflns_theta_max 22.50
_diffrn_reflns_theta_min 1.56
_diffrn_standards_number 0
_exptl_absorpt_coefficient_mu 1.026
_exptl_absorpt_correction_T_max 0.870
_exptl_absorpt_correction_T_min 0.578
_exptl_absorpt_correction_type multi-scan
_exptl_absorpt_process_details SADABS
_exptl_crystal_colour yellow
_exptl_crystal_density_diffrn 1.198
_exptl_crystal_density_method 'not measured'
_exptl_crystal_description slab
_exptl_crystal_F_000 740
_exptl_crystal_size_max 0.60
_exptl_crystal_size_mid 0.53
_exptl_crystal_size_min 0.14
_refine_diff_density_max 0.457
_refine_diff_density_min -0.506
_refine_diff_density_rms 0.076
_refine_ls_extinction_method none
_refine_ls_goodness_of_fit_ref 1.333
_refine_ls_hydrogen_treatment constr
_refine_ls_matrix_type full
_refine_ls_number_parameters 368
_refine_ls_number_reflns 5014
_refine_ls_number_restraints 0
_refine_ls_restrained_S_all 1.333
_refine_ls_R_factor_all 0.0634
_refine_ls_R_factor_gt 0.0545
_refine_ls_shift/su_max 0.001
_refine_ls_shift/su_mean 0.000
_refine_ls_structure_factor_coef Fsqd
_refine_ls_weighting_details 'calc w=1/[\s^2^(Fo^2^)+(0.0166P)^2^+3.7055P] where P=(Fo^2^+2Fc^2^)/3'
_refine_ls_weighting_scheme calc
_refine_ls_wR_factor_gt 0.0983
_refine_ls_wR_factor_ref 0.1003
_reflns_number_gt 4442
_reflns_number_total 5014
_reflns_threshold_expression I>2\s(I)
_cod_data_source_file om900854m_si_002.cif
_cod_data_source_block 5
_cod_database_code 4067325

loop_
_symmetry_equiv_pos_as_xyz
'x, y, z'
'-x, -y, -z'

loop_
_atom_site_label
_atom_site_type_symbol
_atom_site_fract_x
_atom_site_fract_y
_atom_site_fract_z
_atom_site_U_iso_or_equiv
_atom_site_adp_type
_atom_site_occupancy
_atom_site_symmetry_multiplicity
_atom_site_calc_flag
_atom_site_refinement_flags
Ge Ge 0.56282(5) 0.61299(4) 0.13995(3) 0.01424(15) Uani 1 1 d .
P1 P 0.53147(13) 0.55595(9) 0.27488(8) 0.0147(3) Uani 1 1 d .
P2 P 0.68201(13) 0.78007(9) 0.23764(8) 0.0144(3) Uani 1 1 d .
Si1 Si 0.22435(14) 0.40317(10) 0.19340(9) 0.0186(3) Uani 1 1 d .
Si2 Si 0.48810(14) 0.32747(10) 0.31081(9) 0.0190(3) Uani 1 1 d .
Si3 Si 0.40405(15) 0.86599(10) 0.14557(9) 0.0221(3) Uani 1 1 d .
Si4 Si 0.53231(15) 0.85935(10) 0.36338(9) 0.0210(3) Uani 1 1 d .
N1 N 0.7666(4) 0.5746(3) 0.1817(2) 0.0160(9) Uani 1 1 d .
N2 N 0.8964(4) 0.9944(3) 0.3124(3) 0.0230(10) Uani 1 1 d .
C1 C 0.4278(5) 0.4147(3) 0.2295(3) 0.0156(10) Uani 1 1 d .
H1 H 0.4458 0.3947 0.1715 0.019 Uiso 1 1 calc R
C2 C 0.1632(6) 0.4038(4) 0.2952(4) 0.0329(13) Uani 1 1 d .
H2A H 0.2295 0.4639 0.3439 0.049 Uiso 1 1 calc R
H2B H 0.1667 0.3413 0.3195 0.049 Uiso 1 1 calc R
H2C H 0.0615 0.4065 0.2756 0.049 Uiso 1 1 calc R
C3 C 0.1834(5) 0.5106(4) 0.1364(4) 0.0292(13) Uani 1 1 d .
H3A H 0.0757 0.4953 0.1077 0.044 Uiso 1 1 calc R
H3B H 0.2276 0.5185 0.0886 0.044 Uiso 1 1 calc R
H3C H 0.2255 0.5744 0.1832 0.044 Uiso 1 1 calc R
C4 C 0.1077(5) 0.2839(4) 0.1036(4) 0.0288(13) Uani 1 1 d .
H4A H 0.1184 0.2239 0.1304 0.043 Uiso 1 1 calc R
H4B H 0.1401 0.2843 0.0504 0.043 Uiso 1 1 calc R
H4C H 0.0034 0.2811 0.0830 0.043 Uiso 1 1 calc R
C5 C 0.3491(6) 0.1957(4) 0.2743(4) 0.0293(13) Uani 1 1 d .
H5A H 0.3865 0.1518 0.3154 0.044 Uiso 1 1 calc R
H5B H 0.3330 0.1669 0.2101 0.044 Uiso 1 1 calc R
H5C H 0.2551 0.1995 0.2782 0.044 Uiso 1 1 calc R
C6 C 0.6659(5) 0.3088(4) 0.3100(4) 0.0270(12) Uani 1 1 d .
H6A H 0.7449 0.3751 0.3311 0.040 Uiso 1 1 calc R
H6B H 0.6527 0.2788 0.2467 0.040 Uiso 1 1 calc R
H6C H 0.6931 0.2627 0.3518 0.040 Uiso 1 1 calc R
C7 C 0.5092(6) 0.3785(4) 0.4322(3) 0.0296(13) Uani 1 1 d .
H7A H 0.4477 0.3260 0.4539 0.044 Uiso 1 1 calc R
H7B H 0.4774 0.4395 0.4332 0.044 Uiso 1 1 calc R
H7C H 0.6135 0.3967 0.4730 0.044 Uiso 1 1 calc R
C8 C 0.7307(5) 0.5719(3) 0.3320(3) 0.0143(10) Uani 1 1 d .
C9 C 0.7937(5) 0.5867(4) 0.4283(3) 0.0218(12) Uani 1 1 d .
H9 H 0.7305 0.5807 0.4631 0.026 Uiso 1 1 calc R
C10 C 0.9438(5) 0.6097(4) 0.4750(4) 0.0304(13) Uani 1 1 d .
H10 H 0.9832 0.6190 0.5409 0.036 Uiso 1 1 calc R
C11 C 1.0361(6) 0.6190(4) 0.4252(4) 0.0349(14) Uani 1 1 d .
H11 H 1.1398 0.6338 0.4568 0.042 Uiso 1 1 calc R
C12 C 0.9793(5) 0.6071(4) 0.3295(4) 0.0275(13) Uani 1 1 d .
H12 H 1.0438 0.6142 0.2955 0.033 Uiso 1 1 calc R
C13 C 0.8286(5) 0.5847(3) 0.2834(3) 0.0177(11) Uani 1 1 d .
C14 C 0.7312(5) 0.4668(3) 0.1349(3) 0.0226(12) Uani 1 1 d .
H14A H 0.8230 0.4491 0.1483 0.034 Uiso 1 1 calc R
H14B H 0.6836 0.4596 0.0676 0.034 Uiso 1 1 calc R
H14C H 0.6638 0.4208 0.1580 0.034 Uiso 1 1 calc R
C15 C 0.8683(5) 0.6432(4) 0.1454(4) 0.0285(13) Uani 1 1 d .
H15A H 0.9047 0.7130 0.1822 0.043 Uiso 1 1 calc R
H15B H 0.8146 0.6434 0.0802 0.043 Uiso 1 1 calc R
H15C H 0.9525 0.6185 0.1497 0.043 Uiso 1 1 calc R
C16 C 0.5080(5) 0.8080(3) 0.2395(3) 0.0151(10) Uani 1 1 d .
H16 H 0.4365 0.7374 0.2267 0.018 Uiso 1 1 calc R
C17 C 0.2318(6) 0.8735(4) 0.1657(4) 0.0370(14) Uani 1 1 d .
H17A H 0.2599 0.9213 0.2243 0.056 Uiso 1 1 calc R
H17B H 0.1739 0.8054 0.1689 0.056 Uiso 1 1 calc R
H17C H 0.1719 0.8978 0.1143 0.056 Uiso 1 1 calc R
C18 C 0.3368(6) 0.7803(4) 0.0288(4) 0.0351(14) Uani 1 1 d .
H18A H 0.2863 0.8129 -0.0193 0.053 Uiso 1 1 calc R
H18B H 0.2675 0.7147 0.0279 0.053 Uiso 1 1 calc R
H18C H 0.4216 0.7685 0.0165 0.053 Uiso 1 1 calc R
C19 C 0.5100(6) 0.9966(4) 0.1401(4) 0.0323(13) Uani 1 1 d .
H19A H 0.5509 1.0409 0.2020 0.048 Uiso 1 1 calc R
H19B H 0.4437 1.0249 0.0962 0.048 Uiso 1 1 calc R
H19C H 0.5912 0.9929 0.1194 0.048 Uiso 1 1 calc R
C20 C 0.3566(6) 0.7934(4) 0.3815(4) 0.0365(14) Uani 1 1 d .
H20A H 0.3689 0.8145 0.4465 0.055 Uiso 1 1 calc R
H20B H 0.3349 0.7190 0.3668 0.055 Uiso 1 1 calc R
H20C H 0.2745 0.8123 0.3408 0.055 Uiso 1 1 calc R
C21 C 0.5739(7) 1.0006(4) 0.3898(4) 0.0400(15) Uani 1 1 d .
H21A H 0.5914 1.0232 0.4555 0.060 Uiso 1 1 calc R
H21B H 0.4896 1.0189 0.3509 0.060 Uiso 1 1 calc R
H21C H 0.6627 1.0343 0.3770 0.060 Uiso 1 1 calc R
C22 C 0.6834(6) 0.8278(4) 0.4509(3) 0.0309(13) Uani 1 1 d .
H22A H 0.7790 0.8631 0.4465 0.046 Uiso 1 1 calc R
H22B H 0.6649 0.7536 0.4388 0.046 Uiso 1 1 calc R
H22C H 0.6856 0.8500 0.5135 0.046 Uiso 1 1 calc R
C23 C 0.7553(5) 0.8665(3) 0.1676(3) 0.0167(11) Uani 1 1 d .
C24 C 0.7238(5) 0.8377(4) 0.0725(3) 0.0197(11) Uani 1 1 d .
H24 H 0.6603 0.7706 0.0406 0.024 Uiso 1 1 calc R
C25 C 0.7833(6) 0.9051(4) 0.0235(4) 0.0276(13) Uani 1 1 d .
H25 H 0.7604 0.8839 -0.0411 0.033 Uiso 1 1 calc R
C26 C 0.8746(6) 1.0015(4) 0.0685(4) 0.0294(13) Uani 1 1 d .
H26 H 0.9130 1.0485 0.0349 0.035 Uiso 1 1 calc R
C27 C 0.9112(5) 1.0311(4) 0.1630(4) 0.0272(13) Uani 1 1 d .
H27 H 0.9759 1.0983 0.1938 0.033 Uiso 1 1 calc R
C28 C 0.8555(5) 0.9648(4) 0.2138(3) 0.0186(11) Uani 1 1 d .
C29 C 1.0125(5) 0.9539(4) 0.3638(3) 0.0308(13) Uani 1 1 d .
H29A H 0.9795 0.8793 0.3433 0.046 Uiso 1 1 calc R
H29B H 1.0322 0.9708 0.4305 0.046 Uiso 1 1 calc R
H29C H 1.1035 0.9846 0.3521 0.046 Uiso 1 1 calc R
C30 C 0.9378(6) 1.1040(4) 0.3479(4) 0.0370(14) Uani 1 1 d .
H30A H 1.0327 1.1394 0.3426 0.056 Uiso 1 1 calc R
H30B H 0.9476 1.1157 0.4133 0.056 Uiso 1 1 calc R
H30C H 0.8609 1.1306 0.3116 0.056 Uiso 1 1 calc R

loop_
_atom_site_aniso_label
_atom_site_aniso_U_11
_atom_site_aniso_U_22
_atom_site_aniso_U_33
_atom_site_aniso_U_23
_atom_site_aniso_U_13
_atom_site_aniso_U_12
Ge 0.0130(3) 0.0130(3) 0.0148(3) 0.0025(2) 0.0025(2) 0.0043(2)
P1 0.0120(6) 0.0133(7) 0.0174(7) 0.0024(5) 0.0044(5) 0.0033(5)
P2 0.0145(7) 0.0123(7) 0.0153(6) 0.0034(5) 0.0051(5) 0.0028(5)
Si1 0.0118(7) 0.0161(7) 0.0261(8) 0.0047(6) 0.0057(6) 0.0031(6)
Si2 0.0188(7) 0.0145(7) 0.0236(8) 0.0058(6) 0.0055(6) 0.0071(6)
Si3 0.0181(8) 0.0234(8) 0.0250(8) 0.0068(6) 0.0049(6) 0.0099(6)
Si4 0.0240(8) 0.0172(7) 0.0229(8) 0.0018(6) 0.0123(6) 0.0045(6)
N1 0.015(2) 0.017(2) 0.017(2) 0.0021(17) 0.0054(17) 0.0074(18)
N2 0.024(2) 0.014(2) 0.022(2) 0.0004(18) 0.0044(19) -0.0019(19)
C1 0.017(3) 0.013(2) 0.017(3) 0.001(2) 0.007(2) 0.004(2)
C2 0.029(3) 0.038(3) 0.039(3) 0.008(3) 0.017(3) 0.015(3)
C3 0.014(3) 0.025(3) 0.049(4) 0.014(3) 0.009(3) 0.009(2)
C4 0.022(3) 0.017(3) 0.039(3) 0.004(2) 0.003(2) 0.004(2)
C5 0.034(3) 0.018(3) 0.033(3) 0.008(2) 0.008(3) 0.009(3)
C6 0.030(3) 0.025(3) 0.033(3) 0.014(2) 0.012(2) 0.016(3)
C7 0.035(3) 0.024(3) 0.025(3) 0.008(2) 0.007(2) 0.006(3)
C8 0.013(2) 0.012(2) 0.018(3) 0.002(2) 0.004(2) 0.007(2)
C9 0.023(3) 0.020(3) 0.023(3) 0.008(2) 0.008(2) 0.008(2)
C10 0.021(3) 0.035(3) 0.022(3) 0.005(2) -0.007(2) 0.008(3)
C11 0.013(3) 0.042(4) 0.038(4) 0.006(3) -0.002(3) 0.006(3)
C12 0.016(3) 0.034(3) 0.033(3) 0.007(3) 0.010(2) 0.007(2)
C13 0.019(3) 0.011(3) 0.021(3) 0.000(2) 0.006(2) 0.005(2)
C14 0.026(3) 0.020(3) 0.025(3) 0.000(2) 0.008(2) 0.013(2)
C15 0.023(3) 0.037(3) 0.039(3) 0.020(3) 0.020(3) 0.015(3)
C16 0.016(3) 0.010(2) 0.021(3) 0.006(2) 0.007(2) 0.005(2)
C17 0.025(3) 0.049(4) 0.042(4) 0.017(3) 0.011(3) 0.019(3)
C18 0.024(3) 0.042(4) 0.034(3) 0.009(3) 0.002(3) 0.012(3)
C19 0.039(3) 0.029(3) 0.041(3) 0.019(3) 0.017(3) 0.022(3)
C20 0.035(3) 0.044(4) 0.036(3) 0.012(3) 0.022(3) 0.009(3)
C21 0.056(4) 0.030(3) 0.040(3) 0.001(3) 0.027(3) 0.014(3)
C22 0.043(3) 0.032(3) 0.016(3) 0.003(2) 0.013(2) 0.006(3)
C23 0.012(2) 0.019(3) 0.025(3) 0.012(2) 0.008(2) 0.011(2)
C24 0.022(3) 0.023(3) 0.015(3) 0.004(2) 0.006(2) 0.009(2)
C25 0.033(3) 0.031(3) 0.025(3) 0.013(3) 0.015(3) 0.013(3)
C26 0.030(3) 0.031(3) 0.036(3) 0.020(3) 0.020(3) 0.010(3)
C27 0.024(3) 0.017(3) 0.039(3) 0.012(3) 0.015(3) -0.001(2)
C28 0.012(3) 0.020(3) 0.024(3) 0.005(2) 0.006(2) 0.005(2)
C29 0.026(3) 0.032(3) 0.023(3) 0.005(2) 0.001(2) 0.001(3)
C30 0.036(3) 0.028(3) 0.034(3) 0.000(3) 0.006(3) -0.001(3)

loop_
_atom_type_symbol
_atom_type_description
_atom_type_scat_dispersion_real
_atom_type_scat_dispersion_imag
_atom_type_scat_source
C C 0.0033 0.0016 'International Tables Vol C Tables 4.2.6.8 and 6.1.1.4'
H H 0.0000 0.0000 'International Tables Vol C Tables 4.2.6.8 and 6.1.1.4'
N N 0.0061 0.0033 'International Tables Vol C Tables 4.2.6.8 and 6.1.1.4'
Si Si 0.0817 0.0704 'International Tables Vol C Tables 4.2.6.8 and 6.1.1.4'
P P 0.1023 0.0942 'International Tables Vol C Tables 4.2.6.8 and 6.1.1.4'
Ge Ge 0.1547 1.8001 'International Tables Vol C Tables 4.2.6.8 and 6.1.1.4'

loop_
_geom_angle_atom_site_label_1
_geom_angle_atom_site_label_2
_geom_angle_atom_site_label_3
_geom_angle
P1 Ge P2 85.82(4)
P1 Ge N1 86.01(10)
P2 Ge N1 92.40(10)
Ge P1 C1 102.54(15)
Ge P1 C8 93.33(14)
C1 P1 C8 108.2(2)
Ge P2 C16 97.46(14)
Ge P2 C23 106.76(15)
C16 P2 C23 105.68(19)
C1 Si1 C2 111.6(2)
C1 Si1 C3 111.7(2)
C1 Si1 C4 110.5(2)
C2 Si1 C3 107.9(2)
C2 Si1 C4 109.9(2)
C3 Si1 C4 105.1(2)
C1 Si2 C5 111.7(2)
C1 Si2 C6 111.5(2)
C1 Si2 C7 111.2(2)
C5 Si2 C6 105.3(2)
C5 Si2 C7 107.0(2)
C6 Si2 C7 109.8(2)
C16 Si3 C17 108.4(2)
C16 Si3 C18 110.8(2)
C16 Si3 C19 114.8(2)
C17 Si3 C18 105.5(2)
C17 Si3 C19 107.9(2)
C18 Si3 C19 108.9(3)
C16 Si4 C20 107.7(2)
C16 Si4 C21 113.2(2)
C16 Si4 C22 112.4(2)
C20 Si4 C21 110.0(3)
C20 Si4 C22 106.0(2)
C21 Si4 C22 107.4(3)
Ge N1 C13 110.8(3)
Ge N1 C14 107.6(3)
Ge N1 C15 106.5(3)
C13 N1 C14 109.9(3)
C13 N1 C15 113.2(4)
C14 N1 C15 108.6(4)
C28 N2 C29 111.6(4)
C28 N2 C30 115.4(4)
C29 N2 C30 110.3(4)
P1 C1 Si1 105.3(2)
P1 C1 Si2 115.3(2)
P1 C1 H1 107.0
Si1 C1 Si2 114.6(2)
Si1 C1 H1 107.0
Si2 C1 H1 107.0
Si1 C2 H2A 109.5
Si1 C2 H2B 109.5
Si1 C2 H2C 109.5
H2A C2 H2B 109.5
H2A C2 H2C 109.5
H2B C2 H2C 109.5
Si1 C3 H3A 109.5
Si1 C3 H3B 109.5
Si1 C3 H3C 109.5
H3A C3 H3B 109.5
H3A C3 H3C 109.5
H3B C3 H3C 109.5
Si1 C4 H4A 109.5
Si1 C4 H4B 109.5
Si1 C4 H4C 109.5
H4A C4 H4B 109.5
H4A C4 H4C 109.5
H4B C4 H4C 109.5
Si2 C5 H5A 109.5
Si2 C5 H5B 109.5
Si2 C5 H5C 109.5
H5A C5 H5B 109.5
H5A C5 H5C 109.5
H5B C5 H5C 109.5
Si2 C6 H6A 109.5
Si2 C6 H6B 109.5
Si2 C6 H6C 109.5
H6A C6 H6B 109.5
H6A C6 H6C 109.5
H6B C6 H6C 109.5
Si2 C7 H7A 109.5
Si2 C7 H7B 109.5
Si2 C7 H7C 109.5
H7A C7 H7B 109.5
H7A C7 H7C 109.5
H7B C7 H7C 109.5
P1 C8 C9 120.2(3)
P1 C8 C13 122.3(3)
C9 C8 C13 116.9(4)
C8 C9 H9 118.7
C8 C9 C10 122.6(5)
H9 C9 C10 118.7
C9 C10 H10 120.4
C9 C10 C11 119.1(5)
H10 C10 C11 120.4
C10 C11 H11 119.7
C10 C11 C12 120.5(5)
H11 C11 C12 119.7
C11 C12 H12 120.1
C11 C12 C13 119.8(5)
H12 C12 C13 120.1
N1 C13 C8 118.4(4)
N1 C13 C12 120.5(4)
C8 C13 C12 121.1(4)
N1 C14 H14A 109.5
N1 C14 H14B 109.5
N1 C14 H14C 109.5
H14A C14 H14B 109.5
H14A C14 H14C 109.5
H14B C14 H14C 109.5
N1 C15 H15A 109.5
N1 C15 H15B 109.5
N1 C15 H15C 109.5
H15A C15 H15B 109.5
H15A C15 H15C 109.5
H15B C15 H15C 109.5
P2 C16 Si3 120.6(2)
P2 C16 Si4 109.8(2)
P2 C16 H16 101.9
Si3 C16 Si4 117.0(2)
Si3 C16 H16 101.9
Si4 C16 H16 101.9
Si3 C17 H17A 109.5
Si3 C17 H17B 109.5
Si3 C17 H17C 109.5
H17A C17 H17B 109.5
H17A C17 H17C 109.5
H17B C17 H17C 109.5
Si3 C18 H18A 109.5
Si3 C18 H18B 109.5
Si3 C18 H18C 109.5
H18A C18 H18B 109.5
H18A C18 H18C 109.5
H18B C18 H18C 109.5
Si3 C19 H19A 109.5
Si3 C19 H19B 109.5
Si3 C19 H19C 109.5
H19A C19 H19B 109.5
H19A C19 H19C 109.5
H19B C19 H19C 109.5
Si4 C20 H20A 109.5
Si4 C20 H20B 109.5
Si4 C20 H20C 109.5
H20A C20 H20B 109.5
H20A C20 H20C 109.5
H20B C20 H20C 109.5
Si4 C21 H21A 109.5
Si4 C21 H21B 109.5
Si4 C21 H21C 109.5
H21A C21 H21B 109.5
H21A C21 H21C 109.5
H21B C21 H21C 109.5
Si4 C22 H22A 109.5
Si4 C22 H22B 109.5
Si4 C22 H22C 109.5
H22A C22 H22B 109.5
H22A C22 H22C 109.5
H22B C22 H22C 109.5
P2 C23 C24 123.8(4)
P2 C23 C28 118.2(3)
C24 C23 C28 117.8(4)
C23 C24 H24 119.2
C23 C24 C25 121.5(5)
H24 C24 C25 119.2
C24 C25 H25 120.1
C24 C25 C26 119.8(5)
H25 C25 C26 120.1
C25 C26 H26 120.0
C25 C26 C27 120.0(5)
H26 C26 C27 120.0
C26 C27 H27 119.3
C26 C27 C28 121.4(5)
H27 C27 C28 119.3
N2 C28 C23 119.1(4)
N2 C28 C27 121.5(4)
C23 C28 C27 119.3(4)
N2 C29 H29A 109.5
N2 C29 H29B 109.5
N2 C29 H29C 109.5
H29A C29 H29B 109.5
H29A C29 H29C 109.5
H29B C29 H29C 109.5
N2 C30 H30A 109.5
N2 C30 H30B 109.5
N2 C30 H30C 109.5
H30A C30 H30B 109.5
H30A C30 H30C 109.5
H30B C30 H30C 109.5

loop_
_geom_bond_atom_site_label_1
_geom_bond_atom_site_label_2
_geom_bond_distance
Ge P1 2.3894(13)
Ge P2 2.3938(13)
Ge N1 2.165(4)
P1 C1 1.887(4)
P1 C8 1.849(4)
P2 C16 1.897(4)
P2 C23 1.854(5)
Si1 C1 1.893(5)
Si1 C2 1.870(5)
Si1 C3 1.873(5)
Si1 C4 1.869(5)
Si2 C1 1.899(5)
Si2 C5 1.873(5)
Si2 C6 1.876(5)
Si2 C7 1.869(5)
Si3 C16 1.884(4)
Si3 C17 1.881(5)
Si3 C18 1.873(5)
Si3 C19 1.858(5)
Si4 C16 1.896(4)
Si4 C20 1.877(5)
Si4 C21 1.859(5)
Si4 C22 1.865(5)
N1 C13 1.474(6)
N1 C14 1.489(6)
N1 C15 1.487(6)
N2 C28 1.434(6)
N2 C29 1.465(6)
N2 C30 1.458(6)
C1 H1 1.000
C2 H2A 0.980
C2 H2B 0.980
C2 H2C 0.980
C3 H3A 0.980
C3 H3B 0.980
C3 H3C 0.980
C4 H4A 0.980
C4 H4B 0.980
C4 H4C 0.980
C5 H5A 0.980
C5 H5B 0.980
C5 H5C 0.980
C6 H6A 0.980
C6 H6B 0.980
C6 H6C 0.980
C7 H7A 0.980
C7 H7B 0.980
C7 H7C 0.980
C8 C9 1.390(6)
C8 C13 1.405(6)
C9 H9 0.950
C9 C10 1.376(7)
C10 H10 0.950
C10 C11 1.374(7)
C11 H11 0.950
C11 C12 1.383(7)
C12 H12 0.950
C12 C13 1.380(7)
C14 H14A 0.980
C14 H14B 0.980
C14 H14C 0.980
C15 H15A 0.980
C15 H15B 0.980
C15 H15C 0.980
C16 H16 1.000
C17 H17A 0.980
C17 H17B 0.980
C17 H17C 0.980
C18 H18A 0.980
C18 H18B 0.980
C18 H18C 0.980
C19 H19A 0.980
C19 H19B 0.980
C19 H19C 0.980
C20 H20A 0.980
C20 H20B 0.980
C20 H20C 0.980
C21 H21A 0.980
C21 H21B 0.980
C21 H21C 0.980
C22 H22A 0.980
C22 H22B 0.980
C22 H22C 0.980
C23 C24 1.397(6)
C23 C28 1.409(6)
C24 H24 0.950
C24 C25 1.390(7)
C25 H25 0.950
C25 C26 1.362(7)
C26 H26 0.950
C26 C27 1.380(7)
C27 H27 0.950
C27 C28 1.387(7)
C29 H29A 0.980
C29 H29B 0.980
C29 H29C 0.980
C30 H30A 0.980
C30 H30B 0.980
C30 H30C 0.980

loop_
_geom_torsion_atom_site_label_1
_geom_torsion_atom_site_label_2
_geom_torsion_atom_site_label_3
_geom_torsion_atom_site_label_4
_geom_torsion
P2 Ge P1 C1 178.54(15)
P2 Ge P1 C8 -72.02(14)
N1 Ge P1 C1 -88.76(17)
N1 Ge P1 C8 20.68(17)
P1 Ge P2 C16 -76.70(14)
P1 Ge P2 C23 174.39(15)
N1 Ge P2 C16 -162.52(16)
N1 Ge P2 C23 88.57(17)
P1 Ge N1 C13 -28.6(3)
P1 Ge N1 C14 91.6(3)
P1 Ge N1 C15 -152.0(3)
P2 Ge N1 C13 57.1(3)
P2 Ge N1 C14 177.3(3)
P2 Ge N1 C15 -66.4(3)
Ge P1 C1 Si1 -92.74(19)
Ge P1 C1 Si2 139.9(2)
C8 P1 C1 Si1 169.5(2)
C8 P1 C1 Si2 42.1(3)
C2 Si1 C1 P1 -81.6(3)
C2 Si1 C1 Si2 46.3(3)
C3 Si1 C1 P1 39.3(3)
C3 Si1 C1 Si2 167.1(2)
C4 Si1 C1 P1 155.8(2)
C4 Si1 C1 Si2 -76.4(3)
C5 Si2 C1 P1 165.0(2)
C5 Si2 C1 Si1 42.5(3)
C6 Si2 C1 P1 -77.4(3)
C6 Si2 C1 Si1 160.1(2)
C7 Si2 C1 P1 45.6(3)
C7 Si2 C1 Si1 -76.9(3)
Ge P1 C8 C9 155.8(4)
Ge P1 C8 C13 -14.7(4)
C1 P1 C8 C9 -99.8(4)
C1 P1 C8 C13 89.7(4)
P1 C8 C9 C10 -173.0(4)
C13 C8 C9 C10 -2.0(7)
C8 C9 C10 C11 0.3(8)
C9 C10 C11 C12 1.0(8)
C10 C11 C12 C13 -0.6(8)
C11 C12 C13 N1 178.3(4)
C11 C12 C13 C8 -1.2(7)
P1 C8 C13 N1 -6.3(6)
P1 C8 C13 C12 173.2(4)
C9 C8 C13 N1 -177.1(4)
C9 C8 C13 C12 2.4(7)
Ge N1 C13 C8 27.0(5)
Ge N1 C13 C12 -152.5(4)
C14 N1 C13 C8 -91.8(5)
C14 N1 C13 C12 88.7(5)
C15 N1 C13 C8 146.6(4)
C15 N1 C13 C12 -32.9(6)
C17 Si3 C16 P2 175.9(3)
C17 Si3 C16 Si4 -46.0(3)
C18 Si3 C16 P2 60.6(3)
C18 Si3 C16 Si4 -161.4(3)
C19 Si3 C16 P2 -63.3(3)
C19 Si3 C16 Si4 74.7(3)
C20 Si4 C16 P2 -135.9(3)
C20 Si4 C16 Si3 81.8(3)
C21 Si4 C16 P2 102.3(3)
C21 Si4 C16 Si3 -40.0(4)
C22 Si4 C16 P2 -19.6(3)
C22 Si4 C16 Si3 -161.9(2)
Ge P2 C16 Si3 -86.6(2)
Ge P2 C16 Si4 132.67(19)
C23 P2 C16 Si3 23.2(3)
C23 P2 C16 Si4 -117.5(2)
Ge P2 C23 C24 8.3(4)
Ge P2 C23 C28 -167.7(3)
C16 P2 C23 C24 -94.7(4)
C16 P2 C23 C28 89.2(4)
P2 C23 C24 C25 -179.1(4)
C28 C23 C24 C25 -3.0(7)
C23 C24 C25 C26 0.0(7)
C24 C25 C26 C27 1.9(8)
C25 C26 C27 C28 -0.8(8)
C26 C27 C28 N2 178.3(5)
C26 C27 C28 C23 -2.3(7)
P2 C23 C28 N2 -0.2(6)
P2 C23 C28 C27 -179.6(4)
C24 C23 C28 N2 -176.5(4)
C24 C23 C28 C27 4.1(6)
C29 N2 C28 C23 81.2(5)
C29 N2 C28 C27 -99.4(5)
C30 N2 C28 C23 -152.0(4)
C30 N2 C28 C27 27.5(6)
